data_2237515
loop_
_publ_author_name
'Brus, Diana Malgorzata'
'Czyrko, Justyna'
'Brzezinski, Krzysztof'

_publ_section_title
;
 Tetraethylammonium toluene-4-sulfonate
;
_journal_coeditor_code KP2445
_journal_issue 3
_journal_name_full 'Acta Crystallographica Section E'
_journal_page_first o324
_journal_paper_doi 10.1107/S1600536813002961
_journal_volume 69
_journal_year 2013
_chemical_formula_iupac 'C8 H20 N +, C7 H7 O3 S -'
_chemical_formula_moiety 'C8 H20 N +, C7 H7 O3 S -'
_chemical_formula_sum 'C15 H27 N O3 S'
_chemical_formula_weight 301.21
_chemical_name_systematic
;
Tetraethylammonium toluene-4-sulfonate
;
_space_group_IT_number 14
_symmetry_cell_setting monoclinic
_symmetry_space_group_name_Hall '-P 2yn'
_symmetry_space_group_name_H-M 'P 1 21/n 1'
_atom_sites_solution_hydrogens geom
_atom_sites_solution_primary direct
_atom_sites_solution_secondary difmap
_cell_angle_alpha 90.00
_cell_angle_beta 97.2938(18)
_cell_angle_gamma 90.00
_cell_formula_units_Z 8
_cell_length_a 16.8771(3)
_cell_length_b 7.53713(16)
_cell_length_c 26.2404(6)
_cell_measurement_reflns_used 9780
_cell_measurement_temperature 100(2)
_cell_measurement_theta_max 25.6258
_cell_measurement_theta_min 2.6438
_cell_volume 3310.90(12)
_computing_cell_refinement 'CrysAlis PRO (Agilent, 2011)'
_computing_data_collection 'CrysAlis PRO (Agilent, 2011)'
_computing_data_reduction 'CrysAlis PRO (Agilent, 2011)'
_computing_molecular_graphics 'OLEX2 (Dolomanov <i>et al.</i>, 2009)'
_computing_publication_material 'SHELXL97 (Sheldrick, 2008)'
_computing_structure_refinement 'SHELXL97 (Sheldrick, 2008)'
_computing_structure_solution 'SHELXD (Sheldrick, 2008)'
_diffrn_ambient_temperature 100(2)
_diffrn_detector_area_resol_mean 10.4052
_diffrn_measured_fraction_theta_full 0.998
_diffrn_measured_fraction_theta_max 0.998
_diffrn_measurement_device_type 'Agilent SuperNova (Dual, Cu at zero, Atlas)'
_diffrn_measurement_method '\w scans'
_diffrn_radiation_monochromator mirror
_diffrn_radiation_source 'SuperNova (Mo) X-ray Source'
_diffrn_radiation_type MoK\a
_diffrn_radiation_wavelength 0.71073
_diffrn_reflns_av_R_equivalents 0.0504
_diffrn_reflns_av_sigmaI/netI 0.0361
_diffrn_reflns_limit_h_max 20
_diffrn_reflns_limit_h_min -20
_diffrn_reflns_limit_k_max 9
_diffrn_reflns_limit_k_min 0
_diffrn_reflns_limit_l_max 31
_diffrn_reflns_limit_l_min 0
_diffrn_reflns_number 6276
_diffrn_reflns_theta_full 25.68
_diffrn_reflns_theta_max 25.68
_diffrn_reflns_theta_min 2.72
_exptl_absorpt_coefficient_mu 0.202
_exptl_absorpt_correction_T_max 1.00000
_exptl_absorpt_correction_T_min 0.77135
_exptl_absorpt_correction_type multi-scan
_exptl_absorpt_process_details
;
(CrysAlis PRO; Agilent, 2011)
;
_exptl_crystal_colour colourless
_exptl_crystal_density_diffrn 1.209
_exptl_crystal_density_method 'not measured'
_exptl_crystal_description plate
_exptl_crystal_F_000 1312
_exptl_crystal_size_max 0.8
_exptl_crystal_size_mid 0.6
_exptl_crystal_size_min 0.3
_refine_diff_density_max 0.462
_refine_diff_density_min -0.497
_refine_ls_extinction_method none
_refine_ls_goodness_of_fit_ref 1.188
_refine_ls_hydrogen_treatment constr
_refine_ls_matrix_type full
_refine_ls_number_parameters 406
_refine_ls_number_reflns 6276
_refine_ls_number_restraints 82
_refine_ls_restrained_S_all 1.180
_refine_ls_R_factor_all 0.0841
_refine_ls_R_factor_gt 0.0755
_refine_ls_shift/su_max 0.000
_refine_ls_shift/su_mean 0.000
_refine_ls_structure_factor_coef Fsqd
_refine_ls_weighting_details 'calc w=1/[\s^2^(Fo^2^)+(0.0161P)^2^+13.1727P] where P=(Fo^2^+2Fc^2^)/3'
_refine_ls_weighting_scheme calc
_refine_ls_wR_factor_gt 0.1592
_refine_ls_wR_factor_ref 0.1629
_reflns_number_gt 5477
_reflns_number_total 6276
_reflns_threshold_expression I>2sigma(I)
_cod_data_source_file kp2445.cif
_cod_data_source_block I
_cod_original_sg_symbol_H-M 'P 21/n'
_cod_database_code 2237515
_cod_database_fobs_code 2237515

loop_
_symmetry_equiv_pos_as_xyz
'x, y, z'
'-x+1/2, y+1/2, -z+1/2'
'-x, -y, -z'
'x-1/2, -y-1/2, z-1/2'

loop_
_atom_site_type_symbol
_atom_site_label
_atom_site_fract_x
_atom_site_fract_y
_atom_site_fract_z
_atom_site_U_iso_or_equiv
_atom_site_adp_type
_atom_site_calc_flag
_atom_site_refinement_flags
_atom_site_occupancy
_atom_site_symmetry_multiplicity
_atom_site_disorder_assembly
_atom_site_disorder_group
C C1A 0.4305(4) 0.3064(10) 0.48865(18) 0.0178(18) Uani d PGDU 0.447(3) 1 A 1
C C2A 0.4856(3) 0.3393(9) 0.5316(2) 0.0227(19) Uani d PGDU 0.447(3) 1 A 1
H H2A 0.5390 0.3704 0.5276 0.027 Uiso calc PR 0.447(3) 1 A 1
C C3A 0.4626(4) 0.3266(9) 0.58052(18) 0.0182(18) Uani d PGDU 0.447(3) 1 A 1
H H3A 0.5002 0.3491 0.6099 0.022 Uiso calc PR 0.447(3) 1 A 1
C C4A 0.3845(4) 0.2811(15) 0.5864(3) 0.019(4) Uani d PGDU 0.447(3) 1 A 1
C C5A 0.3293(3) 0.2482(18) 0.5434(4) 0.0163(8) Uani d PGDU 0.447(3) 1 A 1
H H5A 0.2760 0.2171 0.5475 0.020 Uiso calc PR 0.447(3) 1 A 1
C C6A 0.3524(3) 0.2609(15) 0.4946(3) 0.017(4) Uani d PGDU 0.447(3) 1 A 1
H H6A 0.3147 0.2384 0.4652 0.021 Uiso calc PR 0.447(3) 1 A 1
C C7A 0.4550(6) 0.3225(15) 0.4349(4) 0.032(2) Uani d PD 0.447(3) 1 A 1
H H7AA 0.4883 0.2208 0.4281 0.048 Uiso calc PR 0.447(3) 1 A 1
H H7AB 0.4853 0.4324 0.4324 0.048 Uiso calc PR 0.447(3) 1 A 1
H H7AC 0.4071 0.3248 0.4095 0.048 Uiso calc PR 0.447(3) 1 A 1
O O1A 0.41953(15) 0.2857(4) 0.68544(10) 0.0208(6) Uani d P 0.447(3) 1 A 1
O O2A 0.29813(16) 0.4298(3) 0.64542(10) 0.0208(6) Uani d P 0.447(3) 1 A 1
O O3A 0.30363(16) 0.1087(3) 0.65189(10) 0.0208(6) Uani d P 0.447(3) 1 A 1
S S1A 0.34859(5) 0.27202(12) 0.64777(3) 0.0152(2) Uani d PD 0.447(3) 1 A 1
C C1B 0.4338(4) 0.1902(9) 0.49086(17) 0.0330(19) Uani d PGDU 0.553(3) 1 A 2
C C2B 0.4878(3) 0.1764(9) 0.5353(2) 0.039(2) Uani d PGDU 0.553(3) 1 A 2
H H2B 0.5421 0.1482 0.5330 0.047 Uiso calc PR 0.553(3) 1 A 2
C C3B 0.4624(3) 0.2038(10) 0.58303(17) 0.033(2) Uani d PGDU 0.553(3) 1 A 2
H H3B 0.4993 0.1943 0.6134 0.039 Uiso calc PR 0.553(3) 1 A 2
C C4B 0.3829(4) 0.2450(13) 0.5863(2) 0.016(3) Uani d PGDU 0.553(3) 1 A 2
C C5B 0.3289(3) 0.2588(15) 0.5419(3) 0.0163(8) Uani d PGDU 0.55 1 A 2
H H5B 0.2746 0.2870 0.5442 0.020 Uiso calc PR 0.553(3) 1 A 2
C C6B 0.3543(3) 0.2314(13) 0.4942(2) 0.027(4) Uani d PGDU 0.553(3) 1 A 2
H H6B 0.3174 0.2409 0.4638 0.033 Uiso calc PR 0.553(3) 1 A 2
C C7B 0.4610(6) 0.1629(15) 0.4382(3) 0.046(2) Uani d PD 0.553(3) 1 A 2
H H7BA 0.4996 0.0651 0.4399 0.069 Uiso calc PR 0.553(3) 1 A 2
H H7BB 0.4863 0.2717 0.4277 0.069 Uiso calc PR 0.553(3) 1 A 2
H H7BC 0.4148 0.1342 0.4130 0.069 Uiso calc PR 0.553(3) 1 A 2
O O1B 0.41953(15) 0.2857(4) 0.68544(10) 0.0208(6) Uani d P 0.55 1 A 2
O O2B 0.29813(16) 0.4298(3) 0.64542(10) 0.0208(6) Uani d P 0.55 1 A 2
O O3B 0.30363(16) 0.1087(3) 0.65189(10) 0.0208(6) Uani d P 0.55 1 A 2
S S1B 0.34859(5) 0.27202(12) 0.64777(3) 0.0152(2) Uani d PD 0.55 1 A 2
C C41 0.1861(2) 0.9052(5) 0.48107(14) 0.0197(8) Uani d . 1 1 . .
H H41A 0.2323 0.9814 0.4935 0.024 Uiso calc R 1 1 . .
H H41B 0.1387 0.9830 0.4741 0.024 Uiso calc R 1 1 . .
C C42 0.2016(3) 0.8186(6) 0.43110(15) 0.0294(10) Uani d . 1 1 . .
H H42A 0.2035 0.9099 0.4047 0.044 Uiso calc R 1 1 . .
H H42B 0.1586 0.7344 0.4200 0.044 Uiso calc R 1 1 . .
H H42C 0.2528 0.7555 0.4363 0.044 Uiso calc R 1 1 . .
C C43 0.0994(2) 0.6613(5) 0.50777(14) 0.0198(8) Uani d . 1 1 . .
H H43A 0.0908 0.5841 0.5371 0.024 Uiso calc R 1 1 . .
H H43B 0.1105 0.5834 0.4791 0.024 Uiso calc R 1 1 . .
C C44 0.0231(2) 0.7642(5) 0.49120(15) 0.0233(8) Uani d . 1 1 . .
H H44A 0.0298 0.8362 0.4609 0.035 Uiso calc R 1 1 . .
H H44B 0.0115 0.8419 0.5193 0.035 Uiso calc R 1 1 . .
H H44C -0.0212 0.6810 0.4827 0.035 Uiso calc R 1 1 . .
C C45 0.2424(2) 0.6505(5) 0.53511(14) 0.0196(8) Uani d . 1 1 . .
H H45A 0.2318 0.5717 0.5637 0.024 Uiso calc R 1 1 . .
H H45B 0.2457 0.5749 0.5046 0.024 Uiso calc R 1 1 . .
C C46 0.3226(2) 0.7396(6) 0.54957(17) 0.0284(9) Uani d . 1 1 . .
H H46A 0.3361 0.8096 0.5204 0.043 Uiso calc R 1 1 . .
H H46B 0.3636 0.6490 0.5585 0.043 Uiso calc R 1 1 . .
H H46C 0.3197 0.8178 0.5791 0.043 Uiso calc R 1 1 . .
C C47 0.1613(2) 0.8873(5) 0.57032(13) 0.0175(8) Uani d . 1 1 . .
H H47A 0.2102 0.9586 0.5798 0.021 Uiso calc R 1 1 . .
H H47B 0.1166 0.9710 0.5610 0.021 Uiso calc R 1 1 . .
C C48 0.1444(2) 0.7823(5) 0.61699(14) 0.0194(8) Uani d . 1 1 . .
H H48A 0.1860 0.6922 0.6250 0.029 Uiso calc R 1 1 . .
H H48B 0.0922 0.7243 0.6098 0.029 Uiso calc R 1 1 . .
H H48C 0.1441 0.8626 0.6463 0.029 Uiso calc R 1 1 . .
N N41 0.17227(17) 0.7763(4) 0.52337(11) 0.0143(6) Uani d . 1 1 . .
C C31 0.4385(2) 0.8762(5) 0.72905(13) 0.0171(8) Uani d . 1 1 . .
H H31A 0.4868 0.9464 0.7413 0.021 Uiso calc R 1 1 . .
H H31B 0.3936 0.9605 0.7214 0.021 Uiso calc R 1 1 . .
C C32 0.4520(3) 0.7833(6) 0.67967(15) 0.0260(9) Uani d . 1 1 . .
H H32A 0.5004 0.7105 0.6857 0.039 Uiso calc R 1 1 . .
H H32B 0.4583 0.8720 0.6532 0.039 Uiso calc R 1 1 . .
H H32C 0.4061 0.7074 0.6682 0.039 Uiso calc R 1 1 . .
C C33 0.3440(2) 0.6490(5) 0.75647(13) 0.0148(7) Uani d . 1 1 . .
H H33A 0.3527 0.5692 0.7277 0.018 Uiso calc R 1 1 . .
H H33B 0.3333 0.5737 0.7858 0.018 Uiso calc R 1 1 . .
C C34 0.2712(2) 0.7617(5) 0.74017(14) 0.0178(8) Uani d . 1 1 . .
H H34A 0.2599 0.8362 0.7690 0.027 Uiso calc R 1 1 . .
H H34B 0.2252 0.6848 0.7296 0.027 Uiso calc R 1 1 . .
H H34C 0.2811 0.8374 0.7113 0.027 Uiso calc R 1 1 . .
C C35 0.4117(2) 0.8715(5) 0.81795(13) 0.0174(8) Uani d . 1 1 . .
H H35A 0.4618 0.9397 0.8264 0.021 Uiso calc R 1 1 . .
H H35B 0.3684 0.9580 0.8080 0.021 Uiso calc R 1 1 . .
C C36 0.3941(2) 0.7765(5) 0.86586(14) 0.0196(8) Uani d . 1 1 . .
H H36A 0.3916 0.8629 0.8935 0.029 Uiso calc R 1 1 . .
H H36B 0.4364 0.6901 0.8763 0.029 Uiso calc R 1 1 . .
H H36C 0.3427 0.7149 0.8589 0.029 Uiso calc R 1 1 . .
C C37 0.4863(2) 0.6190(5) 0.78468(15) 0.0181(8) Uani d . 1 1 . .
H H37A 0.4884 0.5427 0.7542 0.022 Uiso calc R 1 1 . .
H H37B 0.4723 0.5424 0.8129 0.022 Uiso calc R 1 1 . .
C C38 0.5688(2) 0.6967(6) 0.80046(17) 0.0284(9) Uani d . 1 1 . .
H H38A 0.5670 0.7768 0.8297 0.043 Uiso calc R 1 1 . .
H H38B 0.5858 0.7628 0.7716 0.043 Uiso calc R 1 1 . .
H H38C 0.6068 0.6006 0.8103 0.043 Uiso calc R 1 1 . .
N N31 0.42024(17) 0.7550(4) 0.77214(11) 0.0140(6) Uani d . 1 1 . .
C C21 0.1825(2) 0.3831(5) 0.24019(15) 0.0222(8) Uani d . 1 1 . .
C C22 0.1070(2) 0.3169(5) 0.24493(14) 0.0173(8) Uani d . 1 1 . .
H H22 0.0717 0.2895 0.2148 0.021 Uiso calc R 1 1 . .
C C23 0.0824(2) 0.2902(5) 0.29249(14) 0.0156(7) Uani d . 1 1 . .
H H23 0.0303 0.2460 0.2947 0.019 Uiso calc R 1 1 . .
C C24 0.1334(2) 0.3274(4) 0.33731(14) 0.0140(7) Uani d . 1 1 . .
C C25 0.2094(2) 0.3924(5) 0.33320(15) 0.0204(8) Uani d . 1 1 . .
H H25 0.2450 0.4174 0.3633 0.025 Uiso calc R 1 1 . .
C C26 0.2332(2) 0.4210(6) 0.28522(16) 0.0264(9) Uani d . 1 1 . .
H H26 0.2849 0.4672 0.2829 0.032 Uiso calc R 1 1 . .
C C27 0.2089(3) 0.4133(6) 0.18794(16) 0.0331(10) Uani d . 1 1 . .
H H27A 0.1626 0.4449 0.1633 0.050 Uiso calc R 1 1 . .
H H27B 0.2333 0.3046 0.1766 0.050 Uiso calc R 1 1 . .
H H27C 0.2481 0.5100 0.1901 0.050 Uiso calc R 1 1 . .
O O21 0.05965(16) 0.1235(3) 0.39491(10) 0.0215(6) Uani d . 1 1 . .
O O22 0.04246(15) 0.4433(3) 0.40172(9) 0.0194(6) Uani d . 1 1 . .
O O23 0.16880(16) 0.3076(4) 0.43637(10) 0.0235(6) Uani d . 1 1 . .
S S21 0.09844(5) 0.29743(12) 0.39789(3) 0.0154(2) Uani d . 1 1 . .

loop_
_atom_site_aniso_label
_atom_site_aniso_U_11
_atom_site_aniso_U_22
_atom_site_aniso_U_33
_atom_site_aniso_U_12
_atom_site_aniso_U_13
_atom_site_aniso_U_23
C1A 0.019(4) 0.016(4) 0.019(4) 0.009(4) 0.005(3) 0.004(4)
C2A 0.015(4) 0.033(5) 0.021(4) 0.002(4) 0.005(3) -0.003(4)
C3A 0.016(4) 0.010(4) 0.027(5) 0.004(3) -0.005(3) -0.002(4)
C4A 0.022(7) 0.019(6) 0.015(7) -0.003(4) -0.003(5) -0.005(4)
C5A 0.0181(18) 0.012(2) 0.019(2) -0.0004(14) 0.0032(15) 0.0023(15)
C6A 0.023(8) 0.014(5) 0.011(7) 0.008(5) -0.008(6) -0.001(4)
C7A 0.030(5) 0.051(7) 0.018(5) 0.003(5) 0.014(4) 0.006(4)
O1A 0.0218(14) 0.0225(14) 0.0168(13) 0.0000(11) -0.0033(11) 0.0001(11)
O2A 0.0254(14) 0.0151(13) 0.0217(14) 0.0038(11) 0.0027(11) 0.0016(11)
O3A 0.0260(14) 0.0123(13) 0.0239(14) -0.0019(11) 0.0020(11) -0.0002(11)
S1A 0.0177(5) 0.0139(4) 0.0137(5) 0.0012(3) 0.0005(3) 0.0003(3)
C1B 0.038(5) 0.035(5) 0.027(4) -0.012(4) 0.009(3) -0.008(4)
C2B 0.025(4) 0.060(6) 0.034(5) -0.002(4) 0.006(3) -0.005(4)
C3B 0.018(4) 0.059(6) 0.020(4) 0.002(4) 0.000(3) 0.003(4)
C4B 0.019(6) 0.010(4) 0.019(6) 0.000(3) 0.003(4) 0.008(3)
C5B 0.0181(18) 0.012(2) 0.019(2) -0.0004(14) 0.0032(15) 0.0023(15)
C6B 0.034(8) 0.024(5) 0.025(8) -0.013(5) 0.008(6) 0.000(4)
C7B 0.042(5) 0.070(7) 0.029(5) -0.009(5) 0.012(4) -0.009(5)
O1B 0.0218(14) 0.0225(14) 0.0168(13) 0.0000(11) -0.0033(11) 0.0001(11)
O2B 0.0254(14) 0.0151(13) 0.0217(14) 0.0038(11) 0.0027(11) 0.0016(11)
O3B 0.0260(14) 0.0123(13) 0.0239(14) -0.0019(11) 0.0020(11) -0.0002(11)
S1B 0.0177(5) 0.0139(4) 0.0137(5) 0.0012(3) 0.0005(3) 0.0003(3)
C41 0.0232(19) 0.0195(19) 0.0164(19) 0.0010(16) 0.0024(15) 0.0068(15)
C42 0.039(2) 0.032(2) 0.019(2) 0.0084(19) 0.0101(18) 0.0072(17)
C43 0.0232(19) 0.0184(19) 0.0166(19) -0.0037(16) -0.0019(15) -0.0031(15)
C44 0.0212(19) 0.027(2) 0.020(2) -0.0043(16) -0.0015(15) -0.0027(16)
C45 0.0230(19) 0.0193(19) 0.0165(19) 0.0055(16) 0.0029(15) 0.0014(15)
C46 0.019(2) 0.030(2) 0.036(2) 0.0045(17) -0.0011(17) 0.0095(19)
C47 0.0221(19) 0.0155(18) 0.0141(18) 0.0006(15) -0.0005(14) -0.0023(14)
C48 0.026(2) 0.0190(19) 0.0135(18) 0.0012(16) 0.0025(15) -0.0004(15)
N41 0.0164(15) 0.0150(15) 0.0112(15) 0.0019(12) 0.0000(12) 0.0002(12)
C31 0.0194(18) 0.0154(18) 0.0161(18) -0.0038(14) 0.0008(14) 0.0052(14)
C32 0.034(2) 0.027(2) 0.019(2) -0.0003(18) 0.0076(17) 0.0053(17)
C33 0.0171(17) 0.0138(17) 0.0131(17) -0.0049(14) 0.0003(14) -0.0016(14)
C34 0.0153(17) 0.0177(19) 0.0197(19) -0.0031(14) -0.0003(14) 0.0022(15)
C35 0.0247(19) 0.0124(17) 0.0138(18) -0.0006(15) -0.0022(14) -0.0035(14)
C36 0.025(2) 0.0194(19) 0.0134(18) -0.0016(16) 0.0002(15) -0.0023(15)
C37 0.0175(18) 0.0132(18) 0.023(2) 0.0022(14) -0.0009(15) 0.0030(15)
C38 0.020(2) 0.024(2) 0.039(3) -0.0002(17) -0.0049(18) 0.0075(19)
N31 0.0175(15) 0.0100(14) 0.0139(15) -0.0013(12) -0.0013(12) -0.0005(12)
C21 0.024(2) 0.0189(19) 0.026(2) 0.0070(16) 0.0124(16) 0.0057(16)
C22 0.0203(18) 0.0142(18) 0.0168(18) 0.0034(15) 0.0004(14) -0.0006(14)
C23 0.0152(17) 0.0109(17) 0.0205(19) -0.0004(14) 0.0020(14) -0.0003(14)
C24 0.0150(17) 0.0085(16) 0.0189(18) 0.0041(13) 0.0034(14) -0.0017(13)
C25 0.0157(18) 0.022(2) 0.023(2) 0.0026(15) -0.0009(15) -0.0019(16)
C26 0.0158(18) 0.031(2) 0.034(2) -0.0025(16) 0.0065(16) 0.0013(18)
C27 0.033(2) 0.041(3) 0.028(2) 0.004(2) 0.0165(19) 0.007(2)
O21 0.0262(14) 0.0200(14) 0.0192(14) -0.0025(11) 0.0066(11) 0.0029(11)
O22 0.0215(13) 0.0209(14) 0.0155(13) 0.0042(11) 0.0016(10) -0.0017(11)
O23 0.0229(14) 0.0278(15) 0.0179(14) 0.0058(12) -0.0043(11) 0.0020(11)
S21 0.0169(4) 0.0156(4) 0.0132(4) 0.0035(3) -0.0005(3) 0.0005(3)

loop_
_atom_type_symbol
_atom_type_description
_atom_type_scat_dispersion_real
_atom_type_scat_dispersion_imag
_atom_type_scat_source
C C 0.0033 0.0016 'International Tables Vol C Tables 4.2.6.8 and 6.1.1.4'
H H 0.0000 0.0000 'International Tables Vol C Tables 4.2.6.8 and 6.1.1.4'
N N 0.0061 0.0033 'International Tables Vol C Tables 4.2.6.8 and 6.1.1.4'
O O 0.0106 0.0060 'International Tables Vol C Tables 4.2.6.8 and 6.1.1.4'
S S 0.1246 0.1234 'International Tables Vol C Tables 4.2.6.8 and 6.1.1.4'

loop_
_geom_angle_atom_site_label_1
_geom_angle_atom_site_label_2
_geom_angle_atom_site_label_3
_geom_angle
C2A C1A C6A 120.0
C2A C1A C7A 120.3(6)
C6A C1A C7A 119.7(6)
C3A C2A C1A 120.0
C3A C2A H2A 120.0
C1A C2A H2A 120.0
C2A C3A C4A 120.0
C2A C3A H3A 120.0
C4A C3A H3A 120.0
C5A C4A C3A 120.0
C5A C4A S1A 117.0(5)
C3A C4A S1A 122.9(5)
C4A C5A C6A 120.0
C4A C5A H5A 120.0
C6A C5A H5A 120.0
C5A C6A C1A 120.0
C5A C6A H6A 120.0
C1A C6A H6A 120.0
O1A S1A O3A 113.61(16)
O1A S1A O2A 113.33(16)
O3A S1A O2A 112.64(15)
O1A S1A C4A 105.4(3)
O3A S1A C4A 109.7(4)
O2A S1A C4A 101.1(4)
C2B C1B C6B 120.0
C2B C1B C7B 120.6(5)
C6B C1B C7B 119.4(5)
C3B C2B C1B 120.0
C3B C2B H2B 120.0
C1B C2B H2B 120.0
C4B C3B C2B 120.0
C4B C3B H3B 120.0
C2B C3B H3B 120.0
C3B C4B C5B 120.0
C6B C5B C4B 120.0
C6B C5B H5B 120.0
C4B C5B H5B 120.0
C5B C6B C1B 120.0
C5B C6B H6B 120.0
C1B C6B H6B 120.0
C1B C7B H7BA 109.5
C1B C7B H7BB 109.5
H7BA C7B H7BB 109.5
C1B C7B H7BC 109.5
H7BA C7B H7BC 109.5
H7BB C7B H7BC 109.5
N41 C41 C42 114.6(3)
N41 C41 H41A 108.6
C42 C41 H41A 108.6
N41 C41 H41B 108.6
C42 C41 H41B 108.6
H41A C41 H41B 107.6
C41 C42 H42A 109.5
C41 C42 H42B 109.5
H42A C42 H42B 109.5
C41 C42 H42C 109.5
H42A C42 H42C 109.5
H42B C42 H42C 109.5
N41 C43 C44 114.4(3)
N41 C43 H43A 108.6
C44 C43 H43A 108.6
N41 C43 H43B 108.6
C44 C43 H43B 108.6
H43A C43 H43B 107.6
C43 C44 H44A 109.5
C43 C44 H44B 109.5
H44A C44 H44B 109.5
C43 C44 H44C 109.5
H44A C44 H44C 109.5
H44B C44 H44C 109.5
C46 C45 N41 115.0(3)
C46 C45 H45A 108.5
N41 C45 H45A 108.5
C46 C45 H45B 108.5
N41 C45 H45B 108.5
H45A C45 H45B 107.5
C45 C46 H46A 109.5
C45 C46 H46B 109.5
H46A C46 H46B 109.5
C45 C46 H46C 109.5
H46A C46 H46C 109.5
H46B C46 H46C 109.5
C48 C47 N41 115.0(3)
C48 C47 H47A 108.5
N41 C47 H47A 108.5
C48 C47 H47B 108.5
N41 C47 H47B 108.5
H47A C47 H47B 107.5
C47 C48 H48A 109.5
C47 C48 H48B 109.5
H48A C48 H48B 109.5
C47 C48 H48C 109.5
H48A C48 H48C 109.5
H48B C48 H48C 109.5
C41 N41 C43 111.3(3)
C41 N41 C45 111.1(3)
C43 N41 C45 106.4(3)
C41 N41 C47 106.7(3)
C43 N41 C47 110.8(3)
C45 N41 C47 110.6(3)
N31 C31 C32 115.2(3)
N31 C31 H31A 108.5
C32 C31 H31A 108.5
N31 C31 H31B 108.5
C32 C31 H31B 108.5
H31A C31 H31B 107.5
C31 C32 H32A 109.5
C31 C32 H32B 109.5
H32A C32 H32B 109.5
C31 C32 H32C 109.5
H32A C32 H32C 109.5
H32B C32 H32C 109.5
C34 C33 N31 114.2(3)
C34 C33 H33A 108.7
N31 C33 H33A 108.7
C34 C33 H33B 108.7
N31 C33 H33B 108.7
H33A C33 H33B 107.6
C33 C34 H34A 109.5
C33 C34 H34B 109.5
H34A C34 H34B 109.5
C33 C34 H34C 109.5
H34A C34 H34C 109.5
H34B C34 H34C 109.5
C36 C35 N31 115.8(3)
C36 C35 H35A 108.3
N31 C35 H35A 108.3
C36 C35 H35B 108.3
N31 C35 H35B 108.3
H35A C35 H35B 107.4
C35 C36 H36A 109.5
C35 C36 H36B 109.5
H36A C36 H36B 109.5
C35 C36 H36C 109.5
H36A C36 H36C 109.5
H36B C36 H36C 109.5
N31 C37 C38 114.9(3)
N31 C37 H37A 108.5
C38 C37 H37A 108.5
N31 C37 H37B 108.5
C38 C37 H37B 108.5
H37A C37 H37B 107.5
C37 C38 H38A 109.5
C37 C38 H38B 109.5
H38A C38 H38B 109.5
C37 C38 H38C 109.5
H38A C38 H38C 109.5
H38B C38 H38C 109.5
C35 N31 C31 107.0(3)
C35 N31 C37 111.2(3)
C31 N31 C37 110.8(3)
C35 N31 C33 110.9(3)
C31 N31 C33 111.0(3)
C37 N31 C33 106.0(3)
C22 C21 C26 117.9(3)
C22 C21 C27 121.0(4)
C26 C21 C27 121.2(4)
C23 C22 C21 121.2(3)
C23 C22 H22 119.4
C21 C22 H22 119.4
C22 C23 C24 120.6(3)
C22 C23 H23 119.7
C24 C23 H23 119.7
C25 C24 C23 118.8(3)
C25 C24 S21 121.9(3)
C23 C24 S21 119.3(3)
C26 C25 C24 120.1(3)
C26 C25 H25 119.9
C24 C25 H25 119.9
C25 C26 C21 121.3(4)
C25 C26 H26 119.3
C21 C26 H26 119.3
C21 C27 H27A 109.5
C21 C27 H27B 109.5
H27A C27 H27B 109.5
C21 C27 H27C 109.5
H27A C27 H27C 109.5
H27B C27 H27C 109.5
O23 S21 O22 112.92(16)
O23 S21 O21 113.78(16)
O22 S21 O21 112.88(16)
O23 S21 C24 106.16(16)
O22 S21 C24 104.88(15)
O21 S21 C24 105.23(16)

loop_
_geom_bond_atom_site_label_1
_geom_bond_atom_site_label_2
_geom_bond_distance
C1A C2A 1.3900
C1A C6A 1.3900
C1A C7A 1.525(10)
C2A C3A 1.3900
C2A H2A 0.9500
C3A C4A 1.3900
C3A H3A 0.9500
C4A C5A 1.3900
C4A S1A 1.792(5)
C5A C6A 1.3900
C5A H5A 0.9500
C6A H6A 0.9500
C7A H7AA 0.9800
C7A H7AB 0.9800
C7A H7AC 0.9800
O1A S1A 1.456(3)
O2A S1A 1.460(3)
O3A S1A 1.457(3)
C1B C2B 1.3900
C1B C6B 1.3900
C1B C7B 1.526(9)
C2B C3B 1.3900
C2B H2B 0.9500
C3B C4B 1.3900
C3B H3B 0.9500
C4B C5B 1.3900
C5B C6B 1.3900
C5B H5B 0.9500
C6B H6B 0.9500
C7B H7BA 0.9800
C7B H7BB 0.9800
C7B H7BC 0.9800
C41 N41 1.516(4)
C41 C42 1.517(5)
C41 H41A 0.9900
C41 H41B 0.9900
C42 H42A 0.9800
C42 H42B 0.9800
C42 H42C 0.9800
C43 N41 1.517(5)
C43 C44 1.519(5)
C43 H43A 0.9900
C43 H43B 0.9900
C44 H44A 0.9800
C44 H44B 0.9800
C44 H44C 0.9800
C45 C46 1.515(5)
C45 N41 1.517(4)
C45 H45A 0.9900
C45 H45B 0.9900
C46 H46A 0.9800
C46 H46B 0.9800
C46 H46C 0.9800
C47 C48 1.515(5)
C47 N41 1.520(4)
C47 H47A 0.9900
C47 H47B 0.9900
C48 H48A 0.9800
C48 H48B 0.9800
C48 H48C 0.9800
C31 N31 1.515(4)
C31 C32 1.516(5)
C31 H31A 0.9900
C31 H31B 0.9900
C32 H32A 0.9800
C32 H32B 0.9800
C32 H32C 0.9800
C33 C34 1.511(5)
C33 N31 1.526(4)
C33 H33A 0.9900
C33 H33B 0.9900
C34 H34A 0.9800
C34 H34B 0.9800
C34 H34C 0.9800
C35 C36 1.509(5)
C35 N31 1.510(4)
C35 H35A 0.9900
C35 H35B 0.9900
C36 H36A 0.9800
C36 H36B 0.9800
C36 H36C 0.9800
C37 N31 1.519(4)
C37 C38 1.518(5)
C37 H37A 0.9900
C37 H37B 0.9900
C38 H38A 0.9800
C38 H38B 0.9800
C38 H38C 0.9800
C21 C22 1.389(5)
C21 C26 1.397(6)
C21 C27 1.512(5)
C22 C23 1.379(5)
C22 H22 0.9500
C23 C24 1.395(5)
C23 H23 0.9500
C24 C25 1.389(5)
C24 S21 1.779(4)
C25 C26 1.386(6)
C25 H25 0.9500
C26 H26 0.9500
C27 H27A 0.9800
C27 H27B 0.9800
C27 H27C 0.9800
O21 S21 1.463(3)
O22 S21 1.461(3)
O23 S21 1.460(3)

loop_
_geom_hbond_atom_site_label_D
_geom_hbond_atom_site_label_H
_geom_hbond_atom_site_label_A
_geom_hbond_site_symmetry_A
_geom_hbond_distance_DH
_geom_hbond_distance_HA
_geom_hbond_distance_DA
_geom_hbond_angle_DHA
_geom_hbond_publ_flag
C6B H6B O23 . 0.95 2.57 3.351(6) 140 yes
C31 H31B O3B 1_565 0.99 2.49 3.344(4) 145 yes
C33 H33A O2B . 0.99 2.47 3.354(4) 148 yes
C35 H35A O22 4_676 0.99 2.42 3.228(4) 138 yes
C36 H36C O3B 2_556 0.98 2.58 3.544(4) 169 yes
C43 H43B O22 . 0.99 2.44 3.269(4) 141 yes
C45 H45A O2B . 0.99 2.53 3.367(4) 142 yes
C47 H47A O3B 1_565 0.99 2.57 3.440(4) 147 yes
C48 H48B O22 3_566 0.98 2.58 3.562(4) 175 yes
